data_7234894
loop_
_publ_author_name
'Peter Marchand'
'Sanjayan Sathasivam'
'Benjamin A. D. Williamson'
'David Pugh'
'Salem M. Bawaked'
'Sulaiman N. Basahel'
'Abdullah Y. Obaid'
'David O. Scanlon'
'Ivan P. Parkin'
'Claire J. Carmalt'

_publ_section_title
;
 A single-source precursor approach to solution processed indium arsenide
 thin films
;
_journal_name_full 'Journal of Materials Chemistry C'
_journal_page_first 6761
_journal_page_last 6768
_journal_paper_doi 10.1039/C6TC02293F
_journal_volume 4
_journal_year 2016
_chemical_formula_moiety 'C42 H104 As8 In8, 2(C7 H8)'
_chemical_formula_sum 'C56 H120 As8 In8'
_chemical_formula_weight 2311.43
_space_group_crystal_system monoclinic
_space_group_IT_number 14
_space_group_name_Hall '-P 2ybc'
_space_group_name_H-M_alt 'P 1 21/c 1'
_atom_sites_solution_hydrogens mixed
_cell_angle_alpha 90
_cell_angle_beta 107.5640(10)
_cell_angle_gamma 90
_cell_formula_units_Z 2
_cell_length_a 14.4602(10)
_cell_length_b 12.4339(9)
_cell_length_c 23.7507(17)
_cell_measurement_reflns_used 2045
_cell_measurement_temperature 100(2)
_cell_measurement_theta_max 27.5
_cell_measurement_theta_min 2.2
_cell_volume 4071.2(5)
_computing_cell_refinement
;
CrystalClear-SM Expert 3.1 b27 (Rigaku, 2012)
;
_computing_data_collection
;
CrystalClear-SM Expert 3.1 b27 (Rigaku, 2012)
;
_computing_data_reduction
;
CrystalClear-SM Expert 3.1 b27 (Rigaku, 2012)
;
_computing_molecular_graphics 'ORTEP-III (Farrugia, 1997)'
_computing_publication_material 'PLATON (Spek, 2003), WinGX (Farrugia, 1999) and enCIFer (Allen et al., 2004).'
_computing_structure_refinement 'SHELXL-2013 (Sheldrick, 2013)'
_computing_structure_solution 'SHELXS-2013 (Sheldrick, 2013)'
_diffrn_ambient_temperature 100(2)
_diffrn_detector 'CCD plate'
_diffrn_detector_area_resol_mean 28.5714
_diffrn_detector_type 'Rigaku HG Saturn724+ (2x2 bin mode)'
_diffrn_measured_fraction_theta_full 0.995
_diffrn_measured_fraction_theta_max 0.995
_diffrn_measurement_device 'four-circle \k diffractometer'
_diffrn_measurement_device_type 'Rigaku AFC12 (Left)'
_diffrn_measurement_method 'profile data from \w-scans'
_diffrn_measurement_specimen_support 'MiTeGen micromount'
_diffrn_radiation_collimation 'Confocal mirrors, HF Varimax '
_diffrn_radiation_type MoK\a
_diffrn_radiation_wavelength 0.71075
_diffrn_reflns_av_R_equivalents 0.0515
_diffrn_reflns_av_unetI/netI 0.0428
_diffrn_reflns_Laue_measured_fraction_full 0.995
_diffrn_reflns_Laue_measured_fraction_max 0.995
_diffrn_reflns_limit_h_max 17
_diffrn_reflns_limit_h_min -18
_diffrn_reflns_limit_k_max 16
_diffrn_reflns_limit_k_min -16
_diffrn_reflns_limit_l_max 27
_diffrn_reflns_limit_l_min -30
_diffrn_reflns_number 43045
_diffrn_reflns_point_group_measured_fraction_full 0.995
_diffrn_reflns_point_group_measured_fraction_max 0.995
_diffrn_reflns_theta_full 25.242
_diffrn_reflns_theta_max 27.480
_diffrn_reflns_theta_min 2.955
_diffrn_source 'Rotating Anode'
_diffrn_source_current 55.0
_diffrn_source_power 2.475
_diffrn_source_voltage 45.0
_exptl_absorpt_coefficient_mu 5.478
_exptl_absorpt_correction_T_max 1.000
_exptl_absorpt_correction_T_min 0.643
_exptl_absorpt_correction_type multi-scan
_exptl_absorpt_process_details 'CrystalClear-SM Expert 3.1 b27 (Rigaku, 2012)'
_exptl_crystal_colour colourless
_exptl_crystal_density_diffrn 1.886
_exptl_crystal_description slab
_exptl_crystal_F_000 2224
_exptl_crystal_size_max 0.130
_exptl_crystal_size_mid 0.040
_exptl_crystal_size_min 0.020
_refine_diff_density_max 0.994
_refine_diff_density_min -0.724
_refine_diff_density_rms 0.140
_refine_ls_extinction_coef .
_refine_ls_extinction_method none
_refine_ls_goodness_of_fit_ref 1.050
_refine_ls_hydrogen_treatment mixed
_refine_ls_matrix_type full
_refine_ls_number_parameters 458
_refine_ls_number_reflns 9286
_refine_ls_number_restraints 99
_refine_ls_restrained_S_all 1.070
_refine_ls_R_factor_all 0.0482
_refine_ls_R_factor_gt 0.0324
_refine_ls_shift/su_max 0.004
_refine_ls_shift/su_mean 0.000
_refine_ls_structure_factor_coef Fsqd
_refine_ls_weighting_details 'w=1/[\s^2^(Fo^2^)+(0.0293P)^2^+7.4244P] where P=(Fo^2^+2Fc^2^)/3'
_refine_ls_weighting_scheme calc
_refine_ls_wR_factor_gt 0.0678
_refine_ls_wR_factor_ref 0.0749
_reflns_Friedel_coverage 0.000
_reflns_Friedel_fraction_full .
_reflns_Friedel_fraction_max .
_reflns_number_gt 7571
_reflns_number_total 9286
_reflns_threshold_expression 'I > 2\s(I)'
_cod_data_source_file J-Mater-Chem-C-2016-4-6761.cif
_cod_data_source_block shelx
_cod_depositor_comments
;
The following automatic conversions were performed:

data item '_exptl_absorpt_correction_type' value 'Multi-scan' was
changed to 'multi-scan' in accordance with the built-in table derived
from the CIF Core dictionary named 'cif_core.dic' version 2.4.5 last
updated on 2014-11-21.

Automatic conversion script
Id: cif_fix_values 6909 2019-04-08 15:41:33Z antanas 
;
_cod_original_sg_symbol_H-M 'P 21/c'
_cod_database_code 7234894
_shelx_space_group_comment
;
The symmetry employed for this shelxl refinement is uniquely defined
by the following loop, which should always be used as a source of
symmetry information in preference to the above space-group names.
They are only intended as comments.
;
_shelx_estimated_absorpt_t_min 0.536
_shelx_estimated_absorpt_t_max 0.898
_shelxl_version_number 2013-4

loop_
_space_group_symop_operation_xyz
'x, y, z'
'-x, y+1/2, -z+1/2'
'-x, -y, -z'
'x, -y-1/2, z-1/2'

loop_
_atom_site_label
_atom_site_type_symbol
_atom_site_fract_x
_atom_site_fract_y
_atom_site_fract_z
_atom_site_U_iso_or_equiv
_atom_site_adp_type
_atom_site_occupancy
_atom_site_site_symmetry_order
_atom_site_calc_flag
_atom_site_refinement_flags_posn
_atom_site_refinement_flags_adp
_atom_site_refinement_flags_occupancy
_atom_site_disorder_assembly
_atom_site_disorder_group
C1 C 0.8651(4) 0.5919(3) 0.9888(2) 0.0335(11) Uani 1 1 d . . . . .
H1A H 0.8017 0.5777 0.9601 0.050 Uiso 1 1 calc R U . . .
H1B H 0.8715 0.5504 1.0249 0.050 Uiso 1 1 calc R U . . .
H1C H 0.9165 0.5708 0.9720 0.050 Uiso 1 1 calc R U . . .
C2A C 0.5751(19) 1.061(2) 1.0523(14) 0.069(8) Uani 0.334(14) 1 d . . P A 1
H2A1 H 0.5264 1.0214 1.0651 0.103 Uiso 0.334(14) 1 calc R U P A 1
H2A2 H 0.5694 1.0420 1.0114 0.103 Uiso 0.334(14) 1 calc R U P A 1
H2A3 H 0.5646 1.1385 1.0550 0.103 Uiso 0.334(14) 1 calc R U P A 1
C3A C 0.755(2) 1.018(2) 1.2060(9) 0.082(11) Uani 0.334(14) 1 d . . P A 1
H3A1 H 0.8005 1.0763 1.2227 0.123 Uiso 0.334(14) 1 calc R U P A 1
H3A2 H 0.7846 0.9488 1.2213 0.123 Uiso 0.334(14) 1 calc R U P A 1
H3A3 H 0.6955 1.0280 1.2171 0.123 Uiso 0.334(14) 1 calc R U P A 1
C2B C 0.5958(8) 1.0628(8) 1.0916(6) 0.049(3) Uani 0.666(14) 1 d . . P A 2
H2B1 H 0.5492 1.0092 1.0964 0.074 Uiso 0.666(14) 1 calc R U P A 2
H2B2 H 0.5806 1.0821 1.0497 0.074 Uiso 0.666(14) 1 calc R U P A 2
H2B3 H 0.5920 1.1272 1.1146 0.074 Uiso 0.666(14) 1 calc R U P A 2
C3B C 0.8133(7) 0.9514(8) 1.2137(3) 0.044(2) Uani 0.666(14) 1 d . . P A 2
H3B1 H 0.8334 1.0164 1.2376 0.066 Uiso 0.666(14) 1 calc R U P A 2
H3B2 H 0.8704 0.9074 1.2157 0.066 Uiso 0.666(14) 1 calc R U P A 2
H3B3 H 0.7683 0.9100 1.2289 0.066 Uiso 0.666(14) 1 calc R U P A 2
C4 C 1.0742(4) 1.0359(4) 1.2230(2) 0.0404(13) Uani 1 1 d . . . . .
H4A H 1.0851 1.1114 1.2350 0.061 Uiso 1 1 calc R U . . .
H4B H 1.1339 0.9949 1.2403 0.061 Uiso 1 1 calc R U . . .
H4C H 1.0221 1.0064 1.2368 0.061 Uiso 1 1 calc R U . . .
C5 C 0.6653(4) 1.1676(5) 0.9205(2) 0.0442(13) Uani 1 1 d . . . . .
H5A H 0.6705 1.2462 0.9217 0.066 Uiso 1 1 calc R U . . .
H5B H 0.6223 1.1443 0.9431 0.066 Uiso 1 1 calc R U . . .
H5C H 0.6387 1.1438 0.8794 0.066 Uiso 1 1 calc R U . . .
C6A C 0.6705(12) 0.7160(14) 1.0907(6) 0.024(5) Uani 0.316(6) 1 d D . P A 1
C7A C 0.7136(16) 0.6023(14) 1.0981(9) 0.068(8) Uani 0.316(6) 1 d D . P A 1
H7A1 H 0.6699 0.5531 1.1099 0.102 Uiso 0.316(6) 1 calc R U P A 1
H7A2 H 0.7769 0.6030 1.1286 0.102 Uiso 0.316(6) 1 calc R U P A 1
H7A3 H 0.7216 0.5782 1.0606 0.102 Uiso 0.316(6) 1 calc R U P A 1
C8A C 0.6384(14) 0.7444(14) 1.1450(6) 0.051(6) Uani 0.316(6) 1 d D . P A 1
H8A1 H 0.5948 0.6883 1.1512 0.076 Uiso 0.316(6) 1 calc R U P A 1
H8A2 H 0.6045 0.8136 1.1385 0.076 Uiso 0.316(6) 1 calc R U P A 1
H8A3 H 0.6956 0.7492 1.1799 0.076 Uiso 0.316(6) 1 calc R U P A 1
C9A C 0.5826(11) 0.7204(14) 1.0352(6) 0.054(2) Uani 0.316(6) 1 d D . P A 1
H9A1 H 0.6040 0.7089 1.0002 0.081 Uiso 0.316(6) 1 calc R U P A 1
H9A2 H 0.5514 0.7910 1.0326 0.081 Uiso 0.316(6) 1 calc R U P A 1
H9A3 H 0.5363 0.6642 1.0373 0.081 Uiso 0.316(6) 1 calc R U P A 1
C6B C 0.6692(7) 0.6958(8) 1.0824(4) 0.038(3) Uani 0.684(6) 1 d D . P A 2
C7B C 0.7419(6) 0.6346(7) 1.1319(4) 0.047(2) Uani 0.684(6) 1 d D . P A 2
H7B1 H 0.7077 0.5805 1.1481 0.071 Uiso 0.684(6) 1 calc R U P A 2
H7B2 H 0.7755 0.6849 1.1631 0.071 Uiso 0.684(6) 1 calc R U P A 2
H7B3 H 0.7894 0.5989 1.1162 0.071 Uiso 0.684(6) 1 calc R U P A 2
C8B C 0.5904(6) 0.7459(6) 1.1045(5) 0.064(3) Uani 0.684(6) 1 d D . P A 2
H8B1 H 0.5474 0.7897 1.0731 0.095 Uiso 0.684(6) 1 calc R U P A 2
H8B2 H 0.6204 0.7914 1.1389 0.095 Uiso 0.684(6) 1 calc R U P A 2
H8B3 H 0.5528 0.6888 1.1158 0.095 Uiso 0.684(6) 1 calc R U P A 2
C9B C 0.6260(6) 0.6244(6) 1.0295(3) 0.054(2) Uani 0.684(6) 1 d D . P A 2
H9B1 H 0.6776 0.5988 1.0139 0.081 Uiso 0.684(6) 1 calc R U P A 2
H9B2 H 0.5783 0.6653 0.9989 0.081 Uiso 0.684(6) 1 calc R U P A 2
H9B3 H 0.5941 0.5626 1.0414 0.081 Uiso 0.684(6) 1 calc R U P A 2
C10 C 0.8632(4) 1.2608(3) 1.09914(19) 0.0269(10) Uani 1 1 d . . . . .
C11 C 0.8769(5) 1.2657(4) 1.1652(2) 0.0507(16) Uani 1 1 d . . . . .
H11A H 0.9386 1.2317 1.1866 0.076 Uiso 1 1 calc R U . . .
H11B H 0.8235 1.2277 1.1739 0.076 Uiso 1 1 calc R U . . .
H11C H 0.8775 1.3410 1.1775 0.076 Uiso 1 1 calc R U . . .
C12 C 0.7659(4) 1.3120(4) 1.0645(3) 0.0464(14) Uani 1 1 d . . . . .
H12A H 0.7125 1.2700 1.0708 0.070 Uiso 1 1 calc R U . . .
H12B H 0.7601 1.3130 1.0223 0.070 Uiso 1 1 calc R U . . .
H12C H 0.7630 1.3858 1.0784 0.070 Uiso 1 1 calc R U . . .
C13 C 0.9454(4) 1.3186(3) 1.0841(2) 0.0359(12) Uani 1 1 d . . . . .
H13A H 0.9449 1.3949 1.0943 0.054 Uiso 1 1 calc R U . . .
H13B H 0.9368 1.3115 1.0417 0.054 Uiso 1 1 calc R U . . .
H13C H 1.0075 1.2865 1.1065 0.054 Uiso 1 1 calc R U . . .
C14 C 0.7220(4) 0.8425(4) 0.8581(2) 0.0345(11) Uani 1 1 d . . . . .
C15 C 0.7558(4) 0.7444(4) 0.8322(2) 0.0431(13) Uani 1 1 d . . . . .
H15A H 0.7019 0.7157 0.8000 0.065 Uiso 1 1 calc R U . . .
H15B H 0.7781 0.6895 0.8630 0.065 Uiso 1 1 calc R U . . .
H15C H 0.8092 0.7644 0.8169 0.065 Uiso 1 1 calc R U . . .
C16 C 0.6411(4) 0.8137(5) 0.8842(3) 0.0595(17) Uani 1 1 d . . . . .
H16A H 0.6637 0.7574 0.9141 0.089 Uiso 1 1 calc R U . . .
H16B H 0.5847 0.7875 0.8528 0.089 Uiso 1 1 calc R U . . .
H16C H 0.6228 0.8776 0.9025 0.089 Uiso 1 1 calc R U . . .
C17 C 0.6875(5) 0.9286(5) 0.8105(3) 0.0567(16) Uani 1 1 d . . . . .
H17A H 0.6347 0.8997 0.7777 0.085 Uiso 1 1 calc R U . . .
H17B H 0.7415 0.9500 0.7960 0.085 Uiso 1 1 calc R U . . .
H17C H 0.6642 0.9913 0.8273 0.085 Uiso 1 1 calc R U . . .
C18 C 1.0965(3) 0.7211(3) 1.14249(18) 0.0256(10) Uani 1 1 d . . . . .
C19 C 1.1888(4) 0.7635(4) 1.1871(2) 0.0355(11) Uani 1 1 d . . . . .
H19A H 1.1739 0.8293 1.2054 0.053 Uiso 1 1 calc R U . . .
H19B H 1.2371 0.7794 1.1668 0.053 Uiso 1 1 calc R U . . .
H19C H 1.2146 0.7091 1.2176 0.053 Uiso 1 1 calc R U . . .
C20 C 1.1194(4) 0.6206(3) 1.1122(2) 0.0429(14) Uani 1 1 d . . . . .
H20A H 1.1453 0.5646 1.1418 0.064 Uiso 1 1 calc R U . . .
H20B H 1.1676 0.6381 1.0922 0.064 Uiso 1 1 calc R U . . .
H20C H 1.0600 0.5945 1.0832 0.064 Uiso 1 1 calc R U . . .
C21 C 1.0194(4) 0.6965(4) 1.1726(2) 0.0441(13) Uani 1 1 d . . . . .
H21A H 0.9609 0.6691 1.1433 0.066 Uiso 1 1 calc R U . . .
H21B H 1.0036 0.7624 1.1904 0.066 Uiso 1 1 calc R U . . .
H21C H 1.0441 0.6422 1.2034 0.066 Uiso 1 1 calc R U . . .
As1A As 0.7704(3) 0.82026(15) 1.0854(2) 0.0230(7) Uani 0.316(6) 1 d . . P A 1
As1B As 0.74013(14) 0.81960(7) 1.05744(12) 0.0253(4) Uani 0.684(6) 1 d . . P A 2
As2 As 0.86048(3) 1.10427(3) 1.07501(2) 0.02043(10) Uani 1 1 d . . . . .
As3 As 0.83655(3) 0.90089(3) 0.92269(2) 0.02276(10) Uani 1 1 d . . . . .
As4 As 1.04500(3) 0.83350(3) 1.07939(2) 0.01902(9) Uani 1 1 d . . . . .
In1 In 0.87789(2) 0.76257(2) 1.00997(2) 0.02171(7) Uani 1 1 d . . . . .
In2A In 0.7191(6) 1.0193(6) 1.1089(3) 0.0311(10) Uani 0.334(14) 1 d . . P A 1
In2B In 0.7418(2) 0.9965(2) 1.12250(14) 0.0279(3) Uani 0.666(14) 1 d . . P A 2
In3 In 1.03329(2) 1.02493(2) 1.12673(2) 0.02103(7) Uani 1 1 d . . . . .
In4 In 0.80867(2) 1.09725(2) 0.95882(2) 0.02241(7) Uani 1 1 d . . . . .
C90 C 0.590(2) 1.145(2) 0.6646(13) 0.141(6) Uani 0.5 1 d . U P B 1
H90A H 0.5745 1.1310 0.6222 0.212 Uiso 0.5 1 calc R U P B 1
H90B H 0.6544 1.1173 0.6852 0.212 Uiso 0.5 1 calc R U P B 1
H90C H 0.5878 1.2227 0.6712 0.212 Uiso 0.5 1 calc R U P B 1
C91 C 0.5215(7) 1.0942(7) 0.6860(5) 0.053(3) Uani 0.5 1 d G U P B 1
C92 C 0.4626(8) 1.0151(8) 0.6519(4) 0.102(6) Uani 0.5 1 d G U P B 1
H92 H 0.4648 1.0012 0.6130 0.122 Uiso 0.5 1 calc R U P B 1
C93 C 0.4005(7) 0.9562(6) 0.6748(5) 0.064(4) Uani 0.5 1 d G U P B 1
H93 H 0.3602 0.9021 0.6515 0.077 Uiso 0.5 1 calc R U P B 1
C94 C 0.3972(6) 0.9765(7) 0.7317(5) 0.080(4) Uani 0.5 1 d G U P B 1
H94 H 0.3547 0.9363 0.7473 0.096 Uiso 0.5 1 calc R U P B 1
C95 C 0.4561(8) 1.0557(8) 0.7658(3) 0.067(4) Uani 0.5 1 d G U P B 1
H95 H 0.4539 1.0695 0.8047 0.081 Uiso 0.5 1 calc R U P B 1
C96 C 0.5183(7) 1.1145(7) 0.7429(4) 0.097(8) Uani 0.5 1 d G U P B 1
H96 H 0.5585 1.1686 0.7662 0.116 Uiso 0.5 1 calc R U P B 1
C80 C 0.4246(13) 0.9961(15) 0.5864(6) 0.141(6) Uani 0.5 1 d D U P C 2
H80A H 0.3680 0.9607 0.5927 0.212 Uiso 0.5 1 calc R U P C 2
H80B H 0.4618 0.9436 0.5712 0.212 Uiso 0.5 1 calc R U P C 2
H80C H 0.4031 1.0546 0.5578 0.212 Uiso 0.5 1 calc R U P C 2
C81 C 0.4854(8) 1.0394(8) 0.6419(4) 0.135(9) Uani 0.5 1 d DG U P C 2
C82 C 0.4526(7) 1.0339(7) 0.6911(5) 0.053(3) Uani 0.5 1 d DG U P C 2
H82 H 0.4035 0.9837 0.6921 0.063 Uiso 0.5 1 calc R U P C 2
C83 C 0.4915(9) 1.1018(9) 0.7389(4) 0.091(7) Uani 0.5 1 d G U P C 2
H83 H 0.4691 1.0980 0.7726 0.109 Uiso 0.5 1 calc R U P C 2
C84 C 0.5633(9) 1.1752(9) 0.7375(4) 0.103(6) Uani 0.5 1 d G U P C 2
H84 H 0.5899 1.2216 0.7701 0.124 Uiso 0.5 1 calc R U P C 2
C85 C 0.5961(7) 1.1807(9) 0.6882(6) 0.082(5) Uani 0.5 1 d G U P C 2
H85 H 0.6451 1.2308 0.6872 0.098 Uiso 0.5 1 calc R U P C 2
C86 C 0.5572(8) 1.1128(9) 0.6404(5) 0.082(5) Uani 0.5 1 d DG U P C 2
H86 H 0.5796 1.1165 0.6068 0.098 Uiso 0.5 1 calc R U P C 2
H1 H 0.848(9) 0.804(9) 1.139(5) 0.02(3) Uiso 0.316(6) 1 d . . P A 1
H2 H 0.672(6) 0.858(6) 1.011(4) 0.06(2) Uiso 0.684(6) 1 d . . P A 2

loop_
_atom_site_aniso_label
_atom_site_aniso_U_11
_atom_site_aniso_U_22
_atom_site_aniso_U_33
_atom_site_aniso_U_23
_atom_site_aniso_U_13
_atom_site_aniso_U_12
C1 0.048(3) 0.0161(19) 0.040(3) -0.0036(17) 0.018(2) -0.0070(19)
C2A 0.044(15) 0.061(14) 0.10(2) 0.017(16) 0.026(17) 0.012(10)
C3A 0.14(3) 0.067(15) 0.060(13) -0.032(11) 0.061(16) -0.068(17)
C2B 0.032(6) 0.030(4) 0.093(9) 0.001(5) 0.031(7) 0.002(4)
C3B 0.060(7) 0.048(5) 0.031(4) -0.002(4) 0.023(4) -0.011(4)
C4 0.052(4) 0.042(3) 0.024(2) -0.005(2) 0.007(2) 0.008(2)
C5 0.029(3) 0.066(3) 0.039(3) 0.000(2) 0.014(2) 0.016(3)
C6A 0.025(12) 0.005(8) 0.042(11) 0.001(7) 0.010(9) -0.002(6)
C7A 0.07(2) 0.043(12) 0.11(2) 0.026(13) 0.055(18) 0.004(12)
C8A 0.056(15) 0.061(12) 0.048(12) -0.020(10) 0.035(11) -0.034(11)
C9A 0.038(5) 0.060(5) 0.067(5) -0.010(4) 0.020(4) -0.027(4)
C6B 0.043(7) 0.017(5) 0.066(7) -0.008(4) 0.037(6) -0.013(4)
C7B 0.043(6) 0.046(5) 0.056(6) 0.021(4) 0.019(5) -0.003(4)
C8B 0.052(7) 0.031(4) 0.132(11) -0.003(6) 0.065(7) -0.012(4)
C9B 0.038(5) 0.060(5) 0.067(5) -0.010(4) 0.020(4) -0.027(4)
C10 0.036(3) 0.0182(19) 0.033(2) 0.0015(16) 0.021(2) 0.0050(17)
C11 0.098(5) 0.030(2) 0.033(3) -0.006(2) 0.034(3) 0.004(3)
C12 0.045(4) 0.032(3) 0.065(4) -0.002(2) 0.022(3) 0.013(2)
C13 0.041(3) 0.020(2) 0.051(3) -0.0063(19) 0.021(3) -0.0046(19)
C14 0.023(3) 0.032(2) 0.039(3) -0.0014(19) -0.004(2) -0.0085(19)
C15 0.047(4) 0.037(3) 0.038(3) -0.010(2) 0.001(3) -0.009(2)
C16 0.025(3) 0.071(4) 0.084(5) -0.022(3) 0.017(3) -0.016(3)
C17 0.042(4) 0.051(3) 0.054(4) 0.004(3) -0.020(3) -0.004(3)
C18 0.034(3) 0.022(2) 0.023(2) 0.0053(16) 0.012(2) 0.0043(18)
C19 0.043(3) 0.036(2) 0.025(2) 0.0048(19) 0.006(2) 0.008(2)
C20 0.063(4) 0.024(2) 0.037(3) 0.0032(19) 0.008(3) 0.009(2)
C21 0.045(4) 0.053(3) 0.038(3) 0.019(2) 0.018(3) -0.002(3)
As1A 0.0271(13) 0.0216(7) 0.0221(17) -0.0002(8) 0.0101(13) -0.0036(7)
As1B 0.0261(7) 0.0195(3) 0.0359(10) 0.0000(4) 0.0179(7) -0.0006(3)
As2 0.0244(3) 0.01912(19) 0.0212(2) -0.00042(15) 0.01202(19) 0.00109(16)
As3 0.0211(3) 0.02007(19) 0.0257(2) 0.00235(15) 0.00489(19) -0.00334(16)
As4 0.0234(3) 0.01596(18) 0.0199(2) 0.00042(14) 0.00976(18) 0.00105(15)
In1 0.02425(18) 0.01575(13) 0.02696(16) 0.00112(10) 0.01051(13) -0.00089(11)
In2A 0.042(2) 0.0242(15) 0.0380(17) -0.0101(11) 0.0287(16) -0.0094(12)
In2B 0.0336(7) 0.0224(5) 0.0364(7) 0.0003(5) 0.0234(6) 0.0004(4)
In3 0.02589(18) 0.01835(13) 0.01977(14) -0.00182(10) 0.00827(13) 0.00114(11)
In4 0.02066(18) 0.02695(15) 0.02135(15) 0.00222(11) 0.00896(13) 0.00375(12)
C90 0.139(9) 0.130(8) 0.152(8) -0.005(6) 0.039(6) 0.039(6)
C91 0.042(6) 0.040(5) 0.081(7) 0.015(5) 0.024(6) 0.017(5)
C92 0.120(11) 0.075(8) 0.103(10) -0.026(7) 0.023(8) 0.047(7)
C93 0.054(7) 0.050(6) 0.083(7) -0.030(5) 0.014(6) 0.003(5)
C94 0.057(7) 0.072(7) 0.122(9) 0.036(7) 0.044(7) 0.008(6)
C95 0.056(7) 0.080(7) 0.067(7) 0.018(6) 0.021(6) 0.019(6)
C96 0.094(10) 0.089(10) 0.097(11) 0.023(8) 0.013(8) 0.024(8)
C80 0.139(9) 0.130(8) 0.152(8) -0.005(6) 0.039(6) 0.039(6)
C81 0.125(12) 0.109(11) 0.157(12) -0.027(9) 0.022(9) 0.040(9)
C82 0.035(6) 0.034(5) 0.097(8) 0.022(5) 0.033(6) 0.013(4)
C83 0.084(9) 0.093(10) 0.083(10) 0.041(8) 0.005(7) 0.040(7)
C84 0.090(9) 0.108(9) 0.096(9) 0.036(7) 0.004(7) 0.004(8)
C85 0.051(8) 0.084(8) 0.107(9) 0.044(7) 0.017(7) 0.003(6)
C86 0.062(8) 0.080(8) 0.126(9) 0.049(7) 0.062(7) 0.060(6)

loop_
_atom_type_symbol
_atom_type_description
_atom_type_scat_dispersion_real
_atom_type_scat_dispersion_imag
_atom_type_scat_source
C C 0.0033 0.0016 'International Tables Vol C Tables 4.2.6.8 and 6.1.1.4'
H H 0.0000 0.0000 'International Tables Vol C Tables 4.2.6.8 and 6.1.1.4'
As As 0.0499 2.0058 'International Tables Vol C Tables 4.2.6.8 and 6.1.1.4'
In In -0.7276 1.3100 'International Tables Vol C Tables 4.2.6.8 and 6.1.1.4'

loop_
_geom_angle_atom_site_label_1
_geom_angle_atom_site_label_2
_geom_angle_atom_site_label_3
_geom_angle
_geom_angle_site_symmetry_1
_geom_angle_site_symmetry_3
In1 C1 H1A 109.5 . .
In1 C1 H1B 109.5 . .
H1A C1 H1B 109.5 . .
In1 C1 H1C 109.5 . .
H1A C1 H1C 109.5 . .
H1B C1 H1C 109.5 . .
In2A C2A H2A1 109.5 . .
In2A C2A H2A2 109.5 . .
H2A1 C2A H2A2 109.5 . .
In2A C2A H2A3 109.5 . .
H2A1 C2A H2A3 109.5 . .
H2A2 C2A H2A3 109.5 . .
In2A C3A H3A1 109.5 . .
In2A C3A H3A2 109.5 . .
H3A1 C3A H3A2 109.5 . .
In2A C3A H3A3 109.5 . .
H3A1 C3A H3A3 109.5 . .
H3A2 C3A H3A3 109.5 . .
In2B C2B H2B1 109.5 . .
In2B C2B H2B2 109.5 . .
H2B1 C2B H2B2 109.5 . .
In2B C2B H2B3 109.5 . .
H2B1 C2B H2B3 109.5 . .
H2B2 C2B H2B3 109.5 . .
In2B C3B H3B1 109.5 . .
In2B C3B H3B2 109.5 . .
H3B1 C3B H3B2 109.5 . .
In2B C3B H3B3 109.5 . .
H3B1 C3B H3B3 109.5 . .
H3B2 C3B H3B3 109.5 . .
In3 C4 H4A 109.5 . .
In3 C4 H4B 109.5 . .
H4A C4 H4B 109.5 . .
In3 C4 H4C 109.5 . .
H4A C4 H4C 109.5 . .
H4B C4 H4C 109.5 . .
In4 C5 H5A 109.5 . .
In4 C5 H5B 109.5 . .
H5A C5 H5B 109.5 . .
In4 C5 H5C 109.5 . .
H5A C5 H5C 109.5 . .
H5B C5 H5C 109.5 . .
C9A C6A C7A 109.5(9) . .
C9A C6A C8A 109.4(9) . .
C7A C6A C8A 109.3(9) . .
C9A C6A As1A 110.8(11) . .
C7A C6A As1A 109.4(12) . .
C8A C6A As1A 108.3(11) . .
C6A C7A H7A1 109.5 . .
C6A C7A H7A2 109.5 . .
H7A1 C7A H7A2 109.5 . .
C6A C7A H7A3 109.5 . .
H7A1 C7A H7A3 109.5 . .
H7A2 C7A H7A3 109.5 . .
C6A C8A H8A1 109.5 . .
C6A C8A H8A2 109.5 . .
H8A1 C8A H8A2 109.5 . .
C6A C8A H8A3 109.5 . .
H8A1 C8A H8A3 109.5 . .
H8A2 C8A H8A3 109.5 . .
C6A C9A H9A1 109.5 . .
C6A C9A H9A2 109.5 . .
H9A1 C9A H9A2 109.5 . .
C6A C9A H9A3 109.5 . .
H9A1 C9A H9A3 109.5 . .
H9A2 C9A H9A3 109.5 . .
C9B C6B C7B 111.3(7) . .
C9B C6B C8B 111.2(7) . .
C7B C6B C8B 110.6(7) . .
C9B C6B As1B 108.7(6) . .
C7B C6B As1B 108.2(6) . .
C8B C6B As1B 106.6(6) . .
C6B C7B H7B1 109.5 . .
C6B C7B H7B2 109.5 . .
H7B1 C7B H7B2 109.5 . .
C6B C7B H7B3 109.5 . .
H7B1 C7B H7B3 109.5 . .
H7B2 C7B H7B3 109.5 . .
C6B C8B H8B1 109.5 . .
C6B C8B H8B2 109.5 . .
H8B1 C8B H8B2 109.5 . .
C6B C8B H8B3 109.5 . .
H8B1 C8B H8B3 109.5 . .
H8B2 C8B H8B3 109.5 . .
C6B C9B H9B1 109.5 . .
C6B C9B H9B2 109.5 . .
H9B1 C9B H9B2 109.5 . .
C6B C9B H9B3 109.5 . .
H9B1 C9B H9B3 109.5 . .
H9B2 C9B H9B3 109.5 . .
C11 C10 C13 110.8(4) . .
C11 C10 C12 110.4(4) . .
C13 C10 C12 109.4(4) . .
C11 C10 As2 108.4(3) . .
C13 C10 As2 109.7(3) . .
C12 C10 As2 108.1(3) . .
C10 C11 H11A 109.5 . .
C10 C11 H11B 109.5 . .
H11A C11 H11B 109.5 . .
C10 C11 H11C 109.5 . .
H11A C11 H11C 109.5 . .
H11B C11 H11C 109.5 . .
C10 C12 H12A 109.5 . .
C10 C12 H12B 109.5 . .
H12A C12 H12B 109.5 . .
C10 C12 H12C 109.5 . .
H12A C12 H12C 109.5 . .
H12B C12 H12C 109.5 . .
C10 C13 H13A 109.5 . .
C10 C13 H13B 109.5 . .
H13A C13 H13B 109.5 . .
C10 C13 H13C 109.5 . .
H13A C13 H13C 109.5 . .
H13B C13 H13C 109.5 . .
C15 C14 C16 111.0(4) . .
C15 C14 C17 109.7(4) . .
C16 C14 C17 110.3(5) . .
C15 C14 As3 107.9(3) . .
C16 C14 As3 109.3(4) . .
C17 C14 As3 108.6(3) . .
C14 C15 H15A 109.5 . .
C14 C15 H15B 109.5 . .
H15A C15 H15B 109.5 . .
C14 C15 H15C 109.5 . .
H15A C15 H15C 109.5 . .
H15B C15 H15C 109.5 . .
C14 C16 H16A 109.5 . .
C14 C16 H16B 109.5 . .
H16A C16 H16B 109.5 . .
C14 C16 H16C 109.5 . .
H16A C16 H16C 109.5 . .
H16B C16 H16C 109.5 . .
C14 C17 H17A 109.5 . .
C14 C17 H17B 109.5 . .
H17A C17 H17B 109.5 . .
C14 C17 H17C 109.5 . .
H17A C17 H17C 109.5 . .
H17B C17 H17C 109.5 . .
C19 C18 C21 110.7(4) . .
C19 C18 C20 110.0(4) . .
C21 C18 C20 110.4(4) . .
C19 C18 As4 109.0(3) . .
C21 C18 As4 109.1(3) . .
C20 C18 As4 107.5(3) . .
C18 C19 H19A 109.5 . .
C18 C19 H19B 109.5 . .
H19A C19 H19B 109.5 . .
C18 C19 H19C 109.5 . .
H19A C19 H19C 109.5 . .
H19B C19 H19C 109.5 . .
C18 C20 H20A 109.5 . .
C18 C20 H20B 109.5 . .
H20A C20 H20B 109.5 . .
C18 C20 H20C 109.5 . .
H20A C20 H20C 109.5 . .
H20B C20 H20C 109.5 . .
C18 C21 H21A 109.5 . .
C18 C21 H21B 109.5 . .
H21A C21 H21B 109.5 . .
C18 C21 H21C 109.5 . .
H21A C21 H21C 109.5 . .
H21B C21 H21C 109.5 . .
C6A As1A In2A 109.8(5) . .
C6A As1A In1 115.6(5) . .
In2A As1A In1 127.57(13) . .
C6A As1A H1 104(5) . .
In2A As1A H1 98(5) . .
In1 As1A H1 96(5) . .
C6B As1B In1 115.4(3) . .
C6B As1B In2B 111.7(3) . .
In1 As1B In2B 125.73(7) . .
C6B As1B H2 102(4) . .
In1 As1B H2 102(3) . .
In2B As1B H2 93(3) . .
C10 As2 In3 107.14(14) . .
C10 As2 In2A 104.44(18) . .
In3 As2 In2A 115.1(3) . .
C10 As2 In4 107.66(12) . .
In3 As2 In4 114.076(17) . .
In2A As2 In4 107.76(17) . .
C10 As2 In2B 108.75(13) . .
In3 As2 In2B 104.81(9) . .
In4 As2 In2B 114.11(7) . .
C14 As3 In1 107.65(13) . .
C14 As3 In4 113.91(14) . .
In1 As3 In4 111.594(18) . .
C14 As3 In3 108.43(15) . 3_777
In1 As3 In3 123.55(2) . 3_777
In4 As3 In3 91.164(15) . 3_777
C18 As4 In1 107.23(14) . .
C18 As4 In3 111.22(12) . .
In1 As4 In3 113.641(18) . .
C18 As4 In4 108.71(13) . 3_777
In1 As4 In4 124.343(17) . 3_777
In3 As4 In4 90.749(15) . 3_777
C1 In1 As3 118.31(13) . .
C1 In1 As4 117.98(15) . .
As3 In1 As4 102.871(16) . .
C1 In1 As1B 109.59(13) . .
As3 In1 As1B 97.98(5) . .
As4 In1 As1B 107.95(6) . .
C1 In1 As1A 111.92(13) . .
As3 In1 As1A 107.49(8) . .
As4 In1 As1A 95.47(10) . .
C2A In2A C3A 121.8(11) . .
C2A In2A As2 113.8(7) . .
C3A In2A As2 111.3(6) . .
C2A In2A As1A 111.4(8) . .
C3A In2A As1A 102.5(7) . .
As2 In2A As1A 91.04(18) . .
C3B In2B C2B 123.7(4) . .
C3B In2B As2 112.1(3) . .
C2B In2B As2 110.3(3) . .
C3B In2B As1B 106.3(2) . .
C2B In2B As1B 106.1(3) . .
As2 In2B As1B 93.61(6) . .
C4 In3 As2 112.68(15) . .
C4 In3 As4 117.80(13) . .
As2 In3 As4 108.180(17) . .
C4 In3 As3 115.74(16) . 3_777
As2 In3 As3 111.307(17) . 3_777
As4 In3 As3 88.858(15) . 3_777
C5 In4 As2 110.99(13) . .
C5 In4 As3 116.83(15) . .
As2 In4 As3 110.226(16) . .
C5 In4 As4 118.53(15) . 3_777
As2 In4 As4 109.858(17) . 3_777
As3 In4 As4 88.493(15) . 3_777
C91 C90 H90A 109.5 . .
C91 C90 H90B 109.5 . .
H90A C90 H90B 109.5 . .
C91 C90 H90C 109.5 . .
H90A C90 H90C 109.5 . .
H90B C90 H90C 109.5 . .
C90 C91 C92 119.1(14) . .
C90 C91 C96 120.6(14) . .
C92 C91 C96 120.0 . .
C93 C92 C91 120.0 . .
C93 C92 H92 120.0 . .
C91 C92 H92 120.0 . .
C94 C93 C92 120.0 . .
C94 C93 H93 120.0 . .
C92 C93 H93 120.0 . .
C95 C94 C93 120.0 . .
C95 C94 H94 120.0 . .
C93 C94 H94 120.0 . .
C94 C95 C96 120.0 . .
C94 C95 H95 120.0 . .
C96 C95 H95 120.0 . .
C95 C96 C91 120.0 . .
C95 C96 H96 120.0 . .
C91 C96 H96 120.0 . .
C81 C80 H80A 109.5 . .
C81 C80 H80B 109.5 . .
H80A C80 H80B 109.5 . .
C81 C80 H80C 109.5 . .
H80A C80 H80C 109.5 . .
H80B C80 H80C 109.5 . .
C82 C81 C86 120.0 . .
C82 C81 C80 118.7(6) . .
C86 C81 C80 118.3(6) . .
C81 C82 C83 120.0 . .
C81 C82 H82 120.0 . .
C83 C82 H82 120.0 . .
C84 C83 C82 120.0 . .
C84 C83 H83 120.0 . .
C82 C83 H83 120.0 . .
C83 C84 C85 120.0 . .
C83 C84 H84 120.0 . .
C85 C84 H84 120.0 . .
C86 C85 C84 120.0 . .
C86 C85 H85 120.0 . .
C84 C85 H85 120.0 . .
C85 C86 C81 120.0 . .
C85 C86 H86 120.0 . .
C81 C86 H86 120.0 . .

loop_
_geom_bond_atom_site_label_1
_geom_bond_atom_site_label_2
_geom_bond_distance
_geom_bond_site_symmetry_2
C1 In1 2.175(4) .
C1 H1A 0.9800 .
C1 H1B 0.9800 .
C1 H1C 0.9800 .
C2A In2A 2.17(2) .
C2A H2A1 0.9800 .
C2A H2A2 0.9800 .
C2A H2A3 0.9800 .
C3A In2A 2.207(19) .
C3A H3A1 0.9800 .
C3A H3A2 0.9800 .
C3A H3A3 0.9800 .
C2B In2B 2.177(10) .
C2B H2B1 0.9800 .
C2B H2B2 0.9800 .
C2B H2B3 0.9800 .
C3B In2B 2.173(8) .
C3B H3B1 0.9800 .
C3B H3B2 0.9800 .
C3B H3B3 0.9800 .
C4 In3 2.186(4) .
C4 H4A 0.9800 .
C4 H4B 0.9800 .
C4 H4C 0.9800 .
C5 In4 2.180(5) .
C5 H5A 0.9800 .
C5 H5B 0.9800 .
C5 H5C 0.9800 .
C6A C9A 1.531(10) .
C6A C7A 1.533(10) .
C6A C8A 1.537(10) .
C6A As1A 1.97(2) .
C7A H7A1 0.9800 .
C7A H7A2 0.9800 .
C7A H7A3 0.9800 .
C8A H8A1 0.9800 .
C8A H8A2 0.9800 .
C8A H8A3 0.9800 .
C9A H9A1 0.9800 .
C9A H9A2 0.9800 .
C9A H9A3 0.9800 .
C6B C9B 1.511(8) .
C6B C7B 1.523(8) .
C6B C8B 1.524(8) .
C6B As1B 2.035(11) .
C7B H7B1 0.9800 .
C7B H7B2 0.9800 .
C7B H7B3 0.9800 .
C8B H8B1 0.9800 .
C8B H8B2 0.9800 .
C8B H8B3 0.9800 .
C9B H9B1 0.9800 .
C9B H9B2 0.9800 .
C9B H9B3 0.9800 .
C10 C11 1.521(6) .
C10 C13 1.522(6) .
C10 C12 1.537(7) .
C10 As2 2.026(4) .
C11 H11A 0.9800 .
C11 H11B 0.9800 .
C11 H11C 0.9800 .
C12 H12A 0.9800 .
C12 H12B 0.9800 .
C12 H12C 0.9800 .
C13 H13A 0.9800 .
C13 H13B 0.9800 .
C13 H13C 0.9800 .
C14 C15 1.512(7) .
C14 C16 1.523(7) .
C14 C17 1.527(7) .
C14 As3 2.022(5) .
C15 H15A 0.9800 .
C15 H15B 0.9800 .
C15 H15C 0.9800 .
C16 H16A 0.9800 .
C16 H16B 0.9800 .
C16 H16C 0.9800 .
C17 H17A 0.9800 .
C17 H17B 0.9800 .
C17 H17C 0.9800 .
C18 C19 1.525(7) .
C18 C21 1.527(6) .
C18 C20 1.527(6) .
C18 As4 2.020(4) .
C19 H19A 0.9800 .
C19 H19B 0.9800 .
C19 H19C 0.9800 .
C20 H20A 0.9800 .
C20 H20B 0.9800 .
C20 H20C 0.9800 .
C21 H21A 0.9800 .
C21 H21B 0.9800 .
C21 H21C 0.9800 .
As1A In2A 2.690(7) .
As1A In1 2.797(2) .
As1A H1 1.44(13) .
As1B In1 2.6641(10) .
As1B In2B 2.684(2) .
As1B H2 1.33(9) .
As2 In3 2.6218(6) .
As2 In2A 2.633(4) .
As2 In4 2.6338(5) .
As2 In2B 2.680(2) .
As3 In1 2.6202(5) .
As3 In4 2.6587(5) .
As3 In3 2.6653(5) 3_777
As4 In1 2.6327(6) .
As4 In3 2.6595(5) .
As4 In4 2.6835(5) 3_777
In3 As3 2.6653(5) 3_777
In4 As4 2.6835(5) 3_777
C90 C91 1.39(3) .
C90 H90A 0.9800 .
C90 H90B 0.9800 .
C90 H90C 0.9800 .
C91 C92 1.3900 .
C91 C96 1.3900 .
C92 C93 1.3900 .
C92 H92 0.9500 .
C93 C94 1.3900 .
C93 H93 0.9500 .
C94 C95 1.3900 .
C94 H94 0.9500 .
C95 C96 1.3900 .
C95 H95 0.9500 .
C96 H96 0.9500 .
C80 C81 1.449(6) .
C80 H80A 0.9800 .
C80 H80B 0.9800 .
C80 H80C 0.9800 .
C81 C82 1.3900 .
C81 C86 1.3900 .
C82 C83 1.3900 .
C82 H82 0.9500 .
C83 C84 1.3900 .
C83 H83 0.9500 .
C84 C85 1.3900 .
C84 H84 0.9500 .
C85 C86 1.3900 .
C85 H85 0.9500 .
C86 H86 0.9500 .

loop_
_geom_torsion_atom_site_label_1
_geom_torsion_atom_site_label_2
_geom_torsion_atom_site_label_3
_geom_torsion_atom_site_label_4
_geom_torsion
_geom_torsion_site_symmetry_1
_geom_torsion_site_symmetry_2
_geom_torsion_site_symmetry_3
_geom_torsion_site_symmetry_4
C90 C91 C92 C93 174.0(17) . . . .
C96 C91 C92 C93 0.0 . . . .
C91 C92 C93 C94 0.0 . . . .
C92 C93 C94 C95 0.0 . . . .
C93 C94 C95 C96 0.0 . . . .
C94 C95 C96 C91 0.0 . . . .
C90 C91 C96 C95 -173.9(17) . . . .
C92 C91 C96 C95 0.0 . . . .
C86 C81 C82 C83 0.0 . . . .
C80 C81 C82 C83 -159.9(12) . . . .
C81 C82 C83 C84 0.0 . . . .
C82 C83 C84 C85 0.0 . . . .
C83 C84 C85 C86 0.0 . . . .
C84 C85 C86 C81 0.0 . . . .
C82 C81 C86 C85 0.0 . . . .
C80 C81 C86 C85 159.9(12) . . . .
